data_2020567
loop_
_publ_author_name
'Kumara, Tholappanavara H. Suresha'
'Nagendrappa, Gopalpur'
'Chandrika, Nanjappa'
'Sowmya, Haliwana B. V.'
'Kaur, Manpreet'
'Jasinski, Jerry P.'
'Glidewell, Christopher'

_publ_section_title
;
 Reactions between arylhydrazinium chlorides and
 2-chloroquinoline-3-carbaldehydes: molecular and supramolecular
 structures of a hydrazone, a
 4,9-dihydro-1<i>H</i>-pyrazolo[3,4-<i>b</i>]quinoline and two
 1<i>H</i>-pyrazolo[3,4-<i>b</i>]quinolines
;
_journal_coeditor_code SK3635
_journal_issue 9
_journal_name_full 'Acta Crystallographica Section C'
_journal_page_first
;
;
_journal_paper_doi 10.1107/S205322961601278X
_journal_volume 72
_journal_year 2016
_chemical_formula_iupac 'C17 H15 N3'
_chemical_formula_moiety 'C17 H15 N3'
_chemical_formula_sum 'C17 H15 N3'
_chemical_formula_weight 261.32
_chemical_name_systematic
;
1-(4-Methylphenyl)-4,9-dihydro-1<i>H</i>-pyrazolo[3,4-<i>b</i>]quinoline
;
_space_group_crystal_system monoclinic
_space_group_IT_number 14
_space_group_name_Hall '-P 2yn'
_space_group_name_H-M_alt 'P 1 21/n 1'
_symmetry_space_group_name_Hall '-P 2yn'
_symmetry_space_group_name_H-M 'P 1 21/n 1'
_atom_sites_solution_hydrogens mixed
_audit_creation_method SHELXL-2014
_cell_angle_alpha 90
_cell_angle_beta 104.561(9)
_cell_angle_gamma 90
_cell_formula_units_Z 4
_cell_length_a 6.6676(17)
_cell_length_b 26.571(8)
_cell_length_c 7.912(2)
_cell_measurement_reflns_used 3036
_cell_measurement_temperature 300(2)
_cell_measurement_theta_max 27.588
_cell_measurement_theta_min 2.768
_cell_volume 1356.7(6)
_computing_cell_refinement
;
CrysAlis PRO (Agilent, 2014)
;
_computing_data_collection
;
CrysAlis PRO (Agilent, 2014)
;
_computing_data_reduction
;
CrysAlis PRO (Agilent, 2014)
;
_computing_molecular_graphics
;
PLATON (Spek, 2009)
;
_computing_publication_material
;
SHELXL2014 (Sheldrick, 2015) and PLATON (Spek, 2009)
;
_computing_structure_refinement
;
SHELXL2014 (Sheldrick, 2015)
;
_computing_structure_solution
;
SHELXS97 (Sheldrick, 2008)
;
_diffrn_ambient_temperature 300(2)
_diffrn_detector_area_resol_mean 16.0416
_diffrn_measured_fraction_theta_full 0.995
_diffrn_measured_fraction_theta_max 0.992
_diffrn_measurement_device_type 'Agilent Xcalibur Eos Gemini'
_diffrn_measurement_method '\f and \w scans'
_diffrn_radiation_type MoK\a
_diffrn_radiation_wavelength 0.71073
_diffrn_reflns_av_R_equivalents 0.0544
_diffrn_reflns_limit_h_max 7
_diffrn_reflns_limit_h_min -8
_diffrn_reflns_limit_k_max 32
_diffrn_reflns_limit_k_min -32
_diffrn_reflns_limit_l_max 9
_diffrn_reflns_limit_l_min -8
_diffrn_reflns_number 12345
_diffrn_reflns_theta_full 25.242
_diffrn_reflns_theta_max 25.549
_diffrn_reflns_theta_min 2.768
_diffrn_standards_interval_count 0
_diffrn_standards_interval_time 0
_diffrn_standards_number 0
_exptl_absorpt_coefficient_mu 0.078
_exptl_absorpt_correction_T_max 0.994
_exptl_absorpt_correction_T_min 0.992
_exptl_absorpt_correction_type multi-scan
_exptl_absorpt_process_details
;
(CrysAlis PRO; Agilent, 2014)
;
_exptl_crystal_colour colourless
_exptl_crystal_density_diffrn 1.279
_exptl_crystal_description plate
_exptl_crystal_F_000 552
_exptl_crystal_size_max 0.340
_exptl_crystal_size_mid 0.220
_exptl_crystal_size_min 0.080
_refine_diff_density_max 0.128
_refine_diff_density_min -0.146
_refine_ls_extinction_method none
_refine_ls_goodness_of_fit_ref 1.043
_refine_ls_hydrogen_treatment mixed
_refine_ls_matrix_type full
_refine_ls_number_parameters 185
_refine_ls_number_reflns 2509
_refine_ls_number_restraints 0
_refine_ls_restrained_S_all 1.043
_refine_ls_R_factor_all 0.1098
_refine_ls_R_factor_gt 0.0596
_refine_ls_shift/su_max 0.000
_refine_ls_shift/su_mean 0.000
_refine_ls_structure_factor_coef Fsqd
_refine_ls_weighting_details 'w=1/[\s^2^(Fo^2^)+(0.0757P)^2^+0.1113P] where P=(Fo^2^+2Fc^2^)/3'
_refine_ls_weighting_scheme calc
_refine_ls_wR_factor_gt 0.1370
_refine_ls_wR_factor_ref 0.1568
_reflns_number_gt 1529
_reflns_number_total 2509
_reflns_threshold_expression 'I > 2\s(I)'
_cod_data_source_file sk3635sup1.cif
_cod_data_source_block II
_cod_database_code 2020567
_shelx_space_group_comment
;
The symmetry employed for this shelxl refinement is uniquely defined
by the following loop, which should always be used as a source of
symmetry information in preference to the above space-group names.
They are only intended as comments.
;
_shelx_estimated_absorpt_t_min 0.974
_shelx_estimated_absorpt_t_max 0.994
_shelxl_version_number 2.014

loop_
_space_group_symop_operation_xyz
'x, y, z'
'-x+1/2, y+1/2, -z+1/2'
'-x, -y, -z'
'x-1/2, -y-1/2, z-1/2'

loop_
_atom_site_type_symbol
_atom_site_label
_atom_site_fract_x
_atom_site_fract_y
_atom_site_fract_z
_atom_site_U_iso_or_equiv
_atom_site_adp_type
_atom_site_calc_flag
_atom_site_occupancy
N N1 0.7866(3) 0.25204(7) 0.5796(3) 0.0534(5) Uani d 1
N N2 0.9607(3) 0.25073(9) 0.5131(3) 0.0646(6) Uani d 1
C C3 0.9912(4) 0.20219(11) 0.4936(3) 0.0623(7) Uani d 1
H H3 1.0991 0.1896 0.4509 0.075 Uiso calc 1
C C3A 0.8459(3) 0.17157(10) 0.5432(3) 0.0557(6) Uani d 1
C C4 0.8093(4) 0.11650(10) 0.5386(4) 0.0745(8) Uani d 1
H H41 0.9377 0.0992 0.5925 0.089 Uiso calc 1
H H42 0.7638 0.1054 0.4183 0.089 Uiso calc 1
C C4A 0.6462(4) 0.10322(10) 0.6348(3) 0.0565(7) Uani d 1
C C5 0.6082(5) 0.05338(11) 0.6632(4) 0.0740(8) Uani d 1
H H5 0.6845 0.0288 0.6236 0.089 Uiso calc 1
C C6 0.4615(6) 0.03868(12) 0.7481(4) 0.0903(10) Uani d 1
H H6 0.4410 0.0048 0.7680 0.108 Uiso calc 1
C C7 0.3455(5) 0.07523(12) 0.8030(4) 0.0802(9) Uani d 1
H H7 0.2449 0.0659 0.8597 0.096 Uiso calc 1
C C8 0.3765(4) 0.12526(9) 0.7752(3) 0.0589(7) Uani d 1
H H8 0.2972 0.1495 0.8129 0.071 Uiso calc 1
C C8A 0.5270(3) 0.13975(9) 0.6903(3) 0.0484(6) Uani d 1
N N9 0.5542(3) 0.19129(8) 0.6648(3) 0.0533(6) Uani d 1
H H9 0.509(4) 0.2115(9) 0.737(3) 0.064 Uiso d 1
C C9A 0.7211(3) 0.20479(9) 0.5997(3) 0.0499(6) Uani d 1
C C11 0.7043(4) 0.29895(9) 0.6118(3) 0.0492(6) Uani d 1
C C12 0.4944(4) 0.30852(10) 0.5550(3) 0.0574(7) Uani d 1
H H12 0.4044 0.2833 0.5003 0.069 Uiso calc 1
C C13 0.4189(4) 0.35541(11) 0.5794(3) 0.0648(7) Uani d 1
H H13 0.2771 0.3613 0.5416 0.078 Uiso calc 1
C C14 0.5467(4) 0.39397(10) 0.6581(3) 0.0636(7) Uani d 1
C C15 0.7561(4) 0.38321(10) 0.7179(4) 0.0677(8) Uani d 1
H H15 0.8456 0.4083 0.7743 0.081 Uiso calc 1
C C16 0.8350(4) 0.33655(10) 0.6963(3) 0.0614(7) Uani d 1
H H16 0.9760 0.3303 0.7384 0.074 Uiso calc 1
C C17 0.4643(5) 0.44609(11) 0.6764(5) 0.0984(11) Uani d 1
H H17A 0.5206 0.4694 0.6078 0.148 Uiso calc 1
H H17B 0.5040 0.4561 0.7968 0.148 Uiso calc 1
H H17C 0.3159 0.4459 0.6363 0.148 Uiso calc 1

loop_
_atom_site_aniso_label
_atom_site_aniso_U_11
_atom_site_aniso_U_22
_atom_site_aniso_U_33
_atom_site_aniso_U_12
_atom_site_aniso_U_13
_atom_site_aniso_U_23
N1 0.0450(11) 0.0683(15) 0.0497(12) -0.0035(10) 0.0169(10) -0.0006(10)
N2 0.0491(12) 0.0903(18) 0.0604(14) -0.0012(11) 0.0247(11) 0.0070(12)
C3 0.0478(14) 0.085(2) 0.0599(18) 0.0084(13) 0.0232(13) 0.0015(14)
C3A 0.0416(12) 0.0708(17) 0.0570(16) 0.0028(12) 0.0167(12) -0.0024(12)
C4 0.0566(16) 0.081(2) 0.094(2) 0.0081(14) 0.0341(16) -0.0089(15)
C4A 0.0557(15) 0.0601(16) 0.0516(15) 0.0039(12) 0.0092(12) -0.0058(12)
C5 0.082(2) 0.069(2) 0.074(2) 0.0052(15) 0.0264(17) -0.0050(15)
C6 0.116(3) 0.064(2) 0.099(3) -0.0045(18) 0.041(2) 0.0020(17)
C7 0.090(2) 0.079(2) 0.079(2) -0.0178(17) 0.0355(18) -0.0017(16)
C8 0.0601(15) 0.0699(18) 0.0511(15) -0.0069(13) 0.0222(13) -0.0092(12)
C8A 0.0415(12) 0.0567(16) 0.0439(14) -0.0026(11) 0.0050(11) -0.0042(11)
N9 0.0424(11) 0.0652(15) 0.0572(14) -0.0017(9) 0.0215(10) -0.0081(10)
C9A 0.0387(12) 0.0652(16) 0.0454(14) -0.0005(11) 0.0096(11) -0.0041(11)
C11 0.0459(13) 0.0636(16) 0.0375(13) -0.0059(11) 0.0092(11) 0.0033(10)
C12 0.0479(14) 0.0695(17) 0.0474(15) -0.0046(12) -0.0018(12) 0.0013(12)
C13 0.0591(15) 0.0797(19) 0.0533(16) 0.0077(14) 0.0096(13) 0.0090(14)
C14 0.0745(18) 0.0666(17) 0.0545(17) -0.0008(14) 0.0254(15) 0.0084(13)
C15 0.0778(19) 0.0675(19) 0.0585(18) -0.0220(15) 0.0185(15) -0.0045(13)
C16 0.0521(14) 0.0764(19) 0.0541(16) -0.0140(13) 0.0104(13) 0.0009(13)
C17 0.134(3) 0.071(2) 0.103(3) 0.007(2) 0.054(2) 0.0134(17)

loop_
_atom_type_symbol
_atom_type_description
_atom_type_scat_dispersion_real
_atom_type_scat_dispersion_imag
_atom_type_scat_source
C C 0.0033 0.0016 'International Tables Vol C Tables 4.2.6.8 and 6.1.1.4'
H H 0.0000 0.0000 'International Tables Vol C Tables 4.2.6.8 and 6.1.1.4'
N N 0.0061 0.0033 'International Tables Vol C Tables 4.2.6.8 and 6.1.1.4'

loop_
_geom_angle_atom_site_label_1
_geom_angle_atom_site_label_2
_geom_angle_atom_site_label_3
_geom_angle
C9A N1 N2 110.29(19)
C9A N1 C11 130.3(2)
N2 N1 C11 119.4(2)
C3 N2 N1 103.7(2)
N2 C3 C3A 113.5(2)
N2 C3 H3 123.3
C3A C3 H3 123.3
C9A C3A C3 103.8(2)
C9A C3A C4 122.5(2)
C3 C3A C4 133.6(2)
C3A C4 C4A 110.5(2)
C3A C4 H41 109.5
C4A C4 H41 109.5
C3A C4 H42 109.5
C4A C4 H42 109.5
H41 C4 H42 108.1
C5 C4A C8A 118.4(3)
C5 C4A C4 119.3(2)
C8A C4A C4 122.3(2)
C6 C5 C4A 122.4(3)
C6 C5 H5 118.8
C4A C5 H5 118.8
C5 C6 C7 118.6(3)
C5 C6 H6 120.7
C7 C6 H6 120.7
C8 C7 C6 120.9(3)
C8 C7 H7 119.6
C6 C7 H7 119.6
C7 C8 C8A 120.0(2)
C7 C8 H8 120.0
C8A C8 H8 120.0
C4A C8A C8 119.7(2)
C4A C8A N9 122.0(2)
C8 C8A N9 118.3(2)
C9A N9 C8A 116.8(2)
C9A N9 H9 121.1(16)
C8A N9 H9 114.9(16)
N1 C9A C3A 108.7(2)
N1 C9A N9 126.7(2)
C3A C9A N9 124.6(2)
C12 C11 C16 119.2(2)
C12 C11 N1 120.8(2)
C16 C11 N1 120.0(2)
C13 C12 C11 119.8(2)
C13 C12 H12 120.1
C11 C12 H12 120.1
C12 C13 C14 122.1(2)
C12 C13 H13 119.0
C14 C13 H13 119.0
C13 C14 C15 117.2(2)
C13 C14 C17 121.8(3)
C15 C14 C17 121.0(3)
C16 C15 C14 121.8(2)
C16 C15 H15 119.1
C14 C15 H15 119.1
C15 C16 C11 119.9(2)
C15 C16 H16 120.1
C11 C16 H16 120.1
C14 C17 H17A 109.5
C14 C17 H17B 109.5
H17A C17 H17B 109.5
C14 C17 H17C 109.5
H17A C17 H17C 109.5
H17B C17 H17C 109.5

loop_
_geom_bond_atom_site_label_1
_geom_bond_atom_site_label_2
_geom_bond_distance
N1 C9A 1.352(3)
N1 N2 1.390(3)
N1 C11 1.411(3)
N2 C3 1.321(3)
C3 C3A 1.395(3)
C3 H3 0.9300
C3A C9A 1.363(3)
C3A C4 1.482(3)
C4 C4A 1.518(4)
C4 H41 0.9700
C4 H42 0.9700
C4A C5 1.377(4)
C4A C8A 1.393(3)
C5 C6 1.375(4)
C5 H5 0.9300
C6 C7 1.378(4)
C6 H6 0.9300
C7 C8 1.372(3)
C7 H7 0.9300
C8 C8A 1.394(3)
C8 H8 0.9300
C8A N9 1.403(3)
N9 C9A 1.386(3)
N9 H9 0.89(2)
C11 C12 1.382(3)
C11 C16 1.383(3)
C12 C13 1.375(3)
C12 H12 0.9300
C13 C14 1.377(4)
C13 H13 0.9300
C14 C15 1.387(4)
C14 C17 1.510(4)
C15 C16 1.374(3)
C15 H15 0.9300
C16 H16 0.9300
C17 H17A 0.9600
C17 H17B 0.9600
C17 H17C 0.9600

loop_
_geom_hbond_atom_site_label_D
_geom_hbond_atom_site_label_H
_geom_hbond_atom_site_label_A
_geom_hbond_site_symmetry_A
_geom_hbond_distance_DH
_geom_hbond_distance_HA
_geom_hbond_distance_DA
_geom_hbond_angle_DHA
_geom_hbond_publ_flag
N9 H9 N2 4_566 0.89(2) 2.50(2) 3.350(3) 161(2) no
C3 H3 Cg2 4_665 0.93 2.71 3.423(3) 134 no

loop_
_geom_torsion_atom_site_label_1
_geom_torsion_atom_site_label_2
_geom_torsion_atom_site_label_3
_geom_torsion_atom_site_label_4
_geom_torsion
C9A N1 N2 C3 0.8(2)
C11 N1 N2 C3 -177.99(19)
N1 N2 C3 C3A 0.2(3)
N2 C3 C3A C9A -1.1(3)
N2 C3 C3A C4 176.8(3)
C9A C3A C4 C4A -10.7(3)
C3 C3A C4 C4A 171.7(3)
C3A C4 C4A C5 -172.3(2)
C3A C4 C4A C8A 10.2(3)
C8A C4A C5 C6 -1.8(4)
C4 C4A C5 C6 -179.4(3)
C4A C5 C6 C7 1.5(5)
C5 C6 C7 C8 -0.5(5)
C6 C7 C8 C8A 0.0(4)
C5 C4A C8A C8 1.2(3)
C4 C4A C8A C8 178.8(2)
C5 C4A C8A N9 -179.3(2)
C4 C4A C8A N9 -1.8(3)
C7 C8 C8A C4A -0.3(3)
C7 C8 C8A N9 -179.8(2)
C4A C8A N9 C9A -7.1(3)
C8 C8A N9 C9A 172.3(2)
N2 N1 C9A C3A -1.5(3)
C11 N1 C9A C3A 177.1(2)
N2 N1 C9A N9 179.0(2)
C11 N1 C9A N9 -2.3(4)
C3 C3A C9A N1 1.5(3)
C4 C3A C9A N1 -176.7(2)
C3 C3A C9A N9 -179.0(2)
C4 C3A C9A N9 2.8(4)
C8A N9 C9A N1 -173.8(2)
C8A N9 C9A C3A 6.8(3)
C9A N1 C11 C12 -46.2(3)
N2 N1 C11 C12 132.4(2)
C9A N1 C11 C16 135.9(2)
N2 N1 C11 C16 -45.6(3)
C16 C11 C12 C13 1.5(4)
N1 C11 C12 C13 -176.5(2)
C11 C12 C13 C14 0.6(4)
C12 C13 C14 C15 -2.2(4)
C12 C13 C14 C17 176.9(2)
C13 C14 C15 C16 1.6(4)
C17 C14 C15 C16 -177.4(3)
C14 C15 C16 C11 0.4(4)
C12 C11 C16 C15 -2.0(4)
N1 C11 C16 C15 176.0(2)

_cod_database_fobs_code 2020567
